data_7152988
loop_
_publ_author_name
'Rodier, Fabien'
'Parrain, Jean-Luc'
'Chouraqui, Ga\"elle'
'Commeiras, Laurent'

_publ_section_title
;
 First studies directed towards the diastereoselective synthesis of the
 BCD tricyclic core of brownin F.
;
_journal_issue 25
_journal_name_full 'Organic &amp; biomolecular chemistry'
_journal_page_first 4178
_journal_page_last 4185
_journal_paper_doi 10.1039/c3ob40363g
_journal_volume 11
_journal_year 2013
_chemical_compound_source 'synthesis as described'
_chemical_formula_moiety 'C18 H22 O7'
_chemical_formula_sum 'C18 H22 O7'
_chemical_formula_weight 350.36
_chemical_name_systematic
;
?
;
_space_group_IT_number 14
_symmetry_cell_setting monoclinic
_symmetry_Int_Tables_number 14
_symmetry_space_group_name_Hall '-P 2ybc'
_symmetry_space_group_name_H-M 'P 1 21/c 1'
_atom_sites_solution_hydrogens geom
_atom_sites_solution_primary direct
_atom_sites_solution_secondary difmap
_audit_conform_dict_location ftp://ftp.iucr.org/pub/cif_core.dic
_audit_conform_dict_name cif_core.dic
_audit_conform_dict_version 2.4
_audit_creation_date 2012-10-25T11:12:12-00:00
_audit_creation_method 'WinGX routine CIF_UPDATE'
_cell_angle_alpha 90
_cell_angle_beta 106.134(1)
_cell_angle_gamma 90
_cell_formula_units_Z 4
_cell_length_a 13.6639(4)
_cell_length_b 11.0259(2)
_cell_length_c 11.8705(2)
_cell_measurement_reflns_used 16806
_cell_measurement_temperature 293(2)
_cell_measurement_theta_max 29.02
_cell_measurement_theta_min 1.55
_cell_measurement_wavelength 0.71073
_cell_volume 1717.94(7)
_computing_molecular_graphics 'Ortep-3 for Windows (Farrugia, 1997)'
_computing_publication_material 'WinGX publication routines (Farrugia, 1999)'
_computing_structure_refinement 'SHELXL-97 (Sheldrick, 2008)'
_diffrn_ambient_temperature 293(2)
_diffrn_measured_fraction_theta_full 0.965
_diffrn_measured_fraction_theta_max 0.965
_diffrn_measurement_device_type KappaCCD
_diffrn_measurement_method 'Omega + Phi scan'
_diffrn_radiation_monochromator graphite
_diffrn_radiation_probe x-ray
_diffrn_radiation_type MoK\a
_diffrn_radiation_wavelength 0.71073
_diffrn_reflns_av_R_equivalents 0.083
_diffrn_reflns_av_unetI/netI 0.0488
_diffrn_reflns_limit_h_max 18
_diffrn_reflns_limit_h_min -17
_diffrn_reflns_limit_k_max 0
_diffrn_reflns_limit_k_min -14
_diffrn_reflns_limit_l_max 0
_diffrn_reflns_limit_l_min -15
_diffrn_reflns_number 16806
_diffrn_reflns_theta_full 29.02
_diffrn_reflns_theta_max 29.02
_diffrn_reflns_theta_min 1.55
_diffrn_standards_number 0
_exptl_absorpt_coefficient_mu 0.104
_exptl_absorpt_correction_type none
_exptl_crystal_colour colourless
_exptl_crystal_density_diffrn 1.355
_exptl_crystal_density_method 'not measured'
_exptl_crystal_description prism
_exptl_crystal_F_000 744
_exptl_crystal_size_max 0.4
_exptl_crystal_size_mid 0.26
_exptl_crystal_size_min 0.06
_refine_diff_density_max 0.652
_refine_diff_density_min -0.926
_refine_diff_density_rms 0.273
_refine_ls_extinction_method none
_refine_ls_goodness_of_fit_ref 1.139
_refine_ls_hydrogen_treatment constr
_refine_ls_matrix_type full
_refine_ls_number_parameters 226
_refine_ls_number_reflns 4402
_refine_ls_number_restraints 0
_refine_ls_restrained_S_all 1.139
_refine_ls_R_factor_all 0.1234
_refine_ls_R_factor_gt 0.0645
_refine_ls_shift/su_max 0
_refine_ls_shift/su_mean 0
_refine_ls_structure_factor_coef Fsqd
_refine_ls_weighting_details 'calc w=1/[\s^2^(Fo^2^)+(0.1214P)^2^+0.2069P] where P=(Fo^2^+2Fc^2^)/3'
_refine_ls_weighting_scheme calc
_refine_ls_wR_factor_gt 0.17
_refine_ls_wR_factor_ref 0.2227
_reflns_number_gt 2713
_reflns_number_total 4402
_reflns_threshold_expression >2\s(I)
_cod_data_source_file c3ob40363g.txt
_cod_data_source_block fr909c
_cod_original_sg_symbol_H-M 'P 21/c'
_cod_database_code 7152988

loop_
_symmetry_equiv_pos_as_xyz
'x, y, z'
'-x, y+1/2, -z+1/2'
'-x, -y, -z'
'x, -y-1/2, z-1/2'

loop_
_atom_site_label
_atom_site_type_symbol
_atom_site_fract_x
_atom_site_fract_y
_atom_site_fract_z
_atom_site_U_iso_or_equiv
_atom_site_adp_type
_atom_site_occupancy
_atom_site_symmetry_multiplicity
_atom_site_calc_flag
_atom_site_refinement_flags
C1 C 0.71444(16) 0.1568(2) 0.78683(17) 0.0338(5) Uani 1 1 d .
C2 C 0.82283(15) 0.09889(19) 0.81815(17) 0.0311(4) Uani 1 1 d .
C3 C 0.86386(17) 0.0508(2) 0.94560(19) 0.0420(5) Uani 1 1 d .
C4 C 0.8931(2) 0.1442(3) 1.0420(2) 0.0543(7) Uani 1 1 d .
H4A H 0.9527 0.1152 1.1011 0.065 Uiso 1 1 calc R
H4B H 0.8381 0.1507 1.0786 0.065 Uiso 1 1 calc R
C5 C 0.9162(2) 0.2709(3) 1.0037(2) 0.0545(7) Uani 1 1 d .
H5A H 0.8999 0.3312 1.0551 0.065 Uiso 1 1 calc R
H5B H 0.9882 0.2774 1.0091 0.065 Uiso 1 1 calc R
C6 C 0.85390(17) 0.2940(2) 0.87877(19) 0.0405(5) Uani 1 1 d .
C7 C 0.73679(17) 0.2778(2) 0.8545(2) 0.0393(5) Uani 1 1 d .
H7 H 0.7177 0.2732 0.9281 0.047 Uiso 1 1 calc R
C8 C 0.6156(2) 0.0427(3) 0.9176(2) 0.0634(8) Uani 1 1 d .
H8A H 0.5503 0.0052 0.9072 0.095 Uiso 1 1 calc R
H8B H 0.6225 0.1097 0.9708 0.095 Uiso 1 1 calc R
H8C H 0.6683 -0.0156 0.9491 0.095 Uiso 1 1 calc R
C9 C 0.62452(17) 0.0871(2) 0.8021(2) 0.0422(5) Uani 1 1 d .
C10 C 0.55668(19) 0.0767(3) 0.6978(2) 0.0540(7) Uani 1 1 d .
H10 H 0.4931 0.0401 0.6844 0.065 Uiso 1 1 calc R
C11 C 0.59628(17) 0.1306(3) 0.6078(2) 0.0485(6) Uani 1 1 d .
C12 C 0.83461(17) -0.00085(19) 0.73381(18) 0.0346(5) Uani 1 1 d .
C13 C 0.7593(2) -0.1977(2) 0.6590(2) 0.0444(6) Uani 1 1 d .
C14 C 0.7449(3) -0.1722(3) 0.5306(2) 0.0762(10) Uani 1 1 d .
H14A H 0.6863 -0.1214 0.5015 0.114 Uiso 1 1 calc R
H14B H 0.7351 -0.2472 0.4878 0.114 Uiso 1 1 calc R
H14C H 0.8042 -0.1318 0.5206 0.114 Uiso 1 1 calc R
C15 C 0.6677(2) -0.2612(3) 0.6798(3) 0.0618(7) Uani 1 1 d .
H15A H 0.6776 -0.2713 0.7626 0.093 Uiso 1 1 calc R
H15B H 0.6596 -0.3392 0.6425 0.093 Uiso 1 1 calc R
H15C H 0.6078 -0.2133 0.6477 0.093 Uiso 1 1 calc R
C16 C 0.8561(2) -0.2675(2) 0.7151(2) 0.0566(7) Uani 1 1 d .
H16A H 0.913 -0.2272 0.6991 0.085 Uiso 1 1 calc R
H16B H 0.8504 -0.3482 0.6835 0.085 Uiso 1 1 calc R
H16C H 0.8661 -0.2715 0.7984 0.085 Uiso 1 1 calc R
C17 C 0.8640(2) 0.4175(2) 0.8279(2) 0.0507(6) Uani 1 1 d .
H17A H 0.8732 0.4797 0.8877 0.061 Uiso 1 1 calc R
H17B H 0.9218 0.4193 0.7954 0.061 Uiso 1 1 calc R
C18 C 0.6937(2) 0.3916(2) 0.7865(3) 0.0528(6) Uani 1 1 d .
H18A H 0.6325 0.3727 0.7246 0.063 Uiso 1 1 calc R
H18B H 0.6771 0.4515 0.8381 0.063 Uiso 1 1 calc R
O1 O 0.88322(10) 0.20063(13) 0.80738(12) 0.0337(4) Uani 1 1 d .
O2 O 0.87461(16) -0.05575(19) 0.96490(16) 0.0656(6) Uani 1 1 d .
O3 O 0.68976(11) 0.17902(14) 0.66206(12) 0.0371(4) Uani 1 1 d .
O4 O 0.56194(15) 0.1384(2) 0.50343(16) 0.0733(6) Uani 1 1 d .
O5 O 0.90290(14) -0.00349(15) 0.68874(16) 0.0507(5) Uani 1 1 d .
O6 O 0.76033(12) -0.08060(14) 0.72227(13) 0.0400(4) Uani 1 1 d .
O7 O 0.77136(14) 0.43616(16) 0.73817(16) 0.0549(5) Uani 1 1 d .

loop_
_atom_site_aniso_label
_atom_site_aniso_U_11
_atom_site_aniso_U_22
_atom_site_aniso_U_33
_atom_site_aniso_U_23
_atom_site_aniso_U_13
_atom_site_aniso_U_12
C1 0.0355(11) 0.0339(12) 0.0339(10) 0.0005(8) 0.0128(8) -0.0004(9)
C2 0.0331(10) 0.0300(11) 0.0313(10) -0.0011(8) 0.0108(8) -0.0014(8)
C3 0.0393(12) 0.0512(15) 0.0363(12) 0.0053(10) 0.0117(9) 0.0030(11)
C4 0.0554(15) 0.074(2) 0.0305(11) -0.0024(11) 0.0078(10) 0.0083(14)
C5 0.0555(15) 0.0643(18) 0.0420(13) -0.0184(12) 0.0106(11) -0.0050(13)
C6 0.0432(13) 0.0391(13) 0.0415(12) -0.0150(9) 0.0157(9) -0.0020(10)
C7 0.0394(12) 0.0384(12) 0.0450(12) -0.0060(9) 0.0202(9) 0.0021(10)
C8 0.0615(17) 0.077(2) 0.0605(17) 0.0106(14) 0.0324(13) -0.0109(16)
C9 0.0383(12) 0.0428(14) 0.0502(13) 0.0018(10) 0.0201(10) -0.0027(10)
C10 0.0334(12) 0.0666(18) 0.0613(16) 0.0026(12) 0.0122(11) -0.0108(12)
C11 0.0378(12) 0.0562(16) 0.0471(14) 0.0009(11) 0.0046(10) -0.0032(11)
C12 0.0417(12) 0.0278(11) 0.0355(11) 0.0027(8) 0.0129(9) 0.0037(9)
C13 0.0645(15) 0.0268(12) 0.0387(12) -0.0029(8) 0.0092(10) -0.0009(11)
C14 0.132(3) 0.0545(19) 0.0376(14) -0.0015(12) 0.0164(16) -0.0018(19)
C15 0.0638(17) 0.0449(16) 0.0695(18) -0.0052(13) 0.0065(13) -0.0122(14)
C16 0.0652(17) 0.0348(14) 0.0666(17) -0.0026(11) 0.0133(13) 0.0042(12)
C17 0.0562(15) 0.0365(14) 0.0638(16) -0.0141(11) 0.0238(12) -0.0082(12)
C18 0.0505(15) 0.0368(14) 0.0752(17) -0.0042(12) 0.0243(12) 0.0078(11)
O1 0.0343(8) 0.0325(8) 0.0367(8) -0.0065(6) 0.0135(6) -0.0026(6)
O2 0.0859(15) 0.0529(12) 0.0520(11) 0.0174(9) 0.0092(9) 0.0044(11)
O3 0.0346(8) 0.0411(9) 0.0339(8) 0.0041(6) 0.0068(6) -0.0014(6)
O4 0.0566(12) 0.1056(18) 0.0460(11) 0.0083(10) -0.0049(8) -0.0168(12)
O5 0.0599(11) 0.0400(10) 0.0647(11) -0.0047(8) 0.0379(9) 0.0006(8)
O6 0.0455(9) 0.0303(8) 0.0458(9) -0.0058(6) 0.0151(7) -0.0023(7)
O7 0.0563(11) 0.0359(10) 0.0759(13) 0.0051(8) 0.0241(9) 0.0026(8)

loop_
_atom_type_symbol
_atom_type_description
_atom_type_scat_dispersion_real
_atom_type_scat_dispersion_imag
_atom_type_scat_source
C C 0.0033 0.0016 'International Tables Vol C Tables 4.2.6.8 and 6.1.1.4'
H H 0 0 'International Tables Vol C Tables 4.2.6.8 and 6.1.1.4'
O O 0.0106 0.006 'International Tables Vol C Tables 4.2.6.8 and 6.1.1.4'

loop_
_geom_angle_atom_site_label_1
_geom_angle_atom_site_label_2
_geom_angle_atom_site_label_3
_geom_angle
O3 C1 C9 104.16(16)
O3 C1 C7 110.05(17)
C9 C1 C7 115.43(17)
O3 C1 C2 104.43(15)
C9 C1 C2 121.07(18)
C7 C1 C2 101.09(16)
O1 C2 C12 109.92(16)
O1 C2 C3 107.22(16)
C12 C2 C3 108.52(17)
O1 C2 C1 101.09(15)
C12 C2 C1 113.89(17)
C3 C2 C1 115.70(16)
O2 C3 C4 122.1(2)
O2 C3 C2 120.9(2)
C4 C3 C2 117.0(2)
C3 C4 C5 115.6(2)
C3 C4 H4A 108.4
C5 C4 H4A 108.4
C3 C4 H4B 108.4
C5 C4 H4B 108.4
H4A C4 H4B 107.5
C6 C5 C4 109.8(2)
C6 C5 H5A 109.7
C4 C5 H5A 109.7
C6 C5 H5B 109.7
C4 C5 H5B 109.7
H5A C5 H5B 108.2
O1 C6 C17 109.46(18)
O1 C6 C5 106.27(19)
C17 C6 C5 117.0(2)
O1 C6 C7 104.24(16)
C17 C6 C7 103.5(2)
C5 C6 C7 115.6(2)
C18 C7 C1 116.47(19)
C18 C7 C6 103.3(2)
C1 C7 C6 103.90(16)
C18 C7 H7 110.9
C1 C7 H7 110.9
C6 C7 H7 110.9
C9 C8 H8A 109.5
C9 C8 H8B 109.5
H8A C8 H8B 109.5
C9 C8 H8C 109.5
H8A C8 H8C 109.5
H8B C8 H8C 109.5
C10 C9 C8 127.8(2)
C10 C9 C1 108.3(2)
C8 C9 C1 123.9(2)
C9 C10 C11 110.1(2)
C9 C10 H10 124.9
C11 C10 H10 124.9
O4 C11 O3 120.3(2)
O4 C11 C10 132.1(2)
O3 C11 C10 107.6(2)
O5 C12 O6 127.5(2)
O5 C12 C2 123.2(2)
O6 C12 C2 109.26(17)
O6 C13 C14 109.2(2)
O6 C13 C15 102.1(2)
C14 C13 C15 111.7(2)
O6 C13 C16 109.51(19)
C14 C13 C16 113.1(2)
C15 C13 C16 110.7(2)
C13 C14 H14A 109.5
C13 C14 H14B 109.5
H14A C14 H14B 109.5
C13 C14 H14C 109.5
H14A C14 H14C 109.5
H14B C14 H14C 109.5
C13 C15 H15A 109.5
C13 C15 H15B 109.5
H15A C15 H15B 109.5
C13 C15 H15C 109.5
H15A C15 H15C 109.5
H15B C15 H15C 109.5
C13 C16 H16A 109.5
C13 C16 H16B 109.5
H16A C16 H16B 109.5
C13 C16 H16C 109.5
H16A C16 H16C 109.5
H16B C16 H16C 109.5
O7 C17 C6 105.53(19)
O7 C17 H17A 110.6
C6 C17 H17A 110.6
O7 C17 H17B 110.6
C6 C17 H17B 110.6
H17A C17 H17B 108.8
O7 C18 C7 106.08(19)
O7 C18 H18A 110.5
C7 C18 H18A 110.5
O7 C18 H18B 110.5
C7 C18 H18B 110.5
H18A C18 H18B 108.7
C2 O1 C6 104.19(15)
C11 O3 C1 109.73(16)
C12 O6 C13 121.83(17)
C17 O7 C18 104.8(2)

loop_
_geom_bond_atom_site_label_1
_geom_bond_atom_site_label_2
_geom_bond_distance
C1 O3 1.446(2)
C1 C9 1.502(3)
C1 C7 1.544(3)
C1 C2 1.560(3)
C2 O1 1.419(2)
C2 C12 1.525(3)
C2 C3 1.553(3)
C3 O2 1.198(3)
C3 C4 1.508(4)
C4 C5 1.529(4)
C4 H4A 0.97
C4 H4B 0.97
C5 C6 1.512(3)
C5 H5A 0.97
C5 H5B 0.97
C6 O1 1.458(2)
C6 C17 1.512(4)
C6 C7 1.555(3)
C7 C18 1.520(3)
C7 H7 0.98
C8 C9 1.492(3)
C8 H8A 0.96
C8 H8B 0.96
C8 H8C 0.96
C9 C10 1.329(3)
C10 C11 1.453(4)
C10 H10 0.93
C11 O4 1.199(3)
C11 O3 1.369(3)
C12 O5 1.198(3)
C12 O6 1.321(3)
C13 O6 1.492(3)
C13 C14 1.509(3)
C13 C15 1.513(4)
C13 C16 1.515(4)
C14 H14A 0.96
C14 H14B 0.96
C14 H14C 0.96
C15 H15A 0.96
C15 H15B 0.96
C15 H15C 0.96
C16 H16A 0.96
C16 H16B 0.96
C16 H16C 0.96
C17 O7 1.425(3)
C17 H17A 0.97
C17 H17B 0.97
C18 O7 1.426(3)
C18 H18A 0.97
C18 H18B 0.97
